data_1559434
loop_
_publ_author_name
'Yan, Luping'
'Banuelos, Carmen A.'
'Mawji, Nasrin R.'
'Patrick, Brian O.'
'Sadar, Marianne D.'
'Andersen, Raymond J.'

_publ_section_title
;
 Structure--Activity Relationships for the Marine Natural Product
 Sintokamides: Androgen Receptor N-Terminus Antagonists of Interest for
 Treatment of Metastatic Castration-Resistant Prostate Cancer
;
_journal_name_full 'Journal of Natural Products'
_journal_paper_doi 10.1021/acs.jnatprod.0c00921
_journal_year 2020
_chemical_absolute_configuration ad
_chemical_formula_sum 'C9 H15 Cl3 N2 O S'
_chemical_formula_weight 305.64
_space_group_crystal_system monoclinic
_space_group_IT_number 4
_space_group_name_Hall 'P 2yb'
_space_group_name_H-M_alt 'P 1 21 1'
_atom_sites_solution_hydrogens mixed
_audit_creation_method
;
Olex2 1.2
(compiled 2015.01.26 svn.r3150 for OlexSys, GUI svn.r4998)
;
_cell_angle_alpha 90
_cell_angle_beta 102.123(2)
_cell_angle_gamma 90
_cell_formula_units_Z 2
_cell_length_a 5.8041(9)
_cell_length_b 9.6514(14)
_cell_length_c 12.3924(18)
_cell_measurement_reflns_used 9969
_cell_measurement_temperature 90(2)
_cell_measurement_theta_max 30.03
_cell_measurement_theta_min 2.70
_cell_volume 678.71(17)
_computing_cell_refinement 'Bruker SAINT'
_computing_data_collection 'Bruker APEX2'
_computing_data_reduction 'Bruker SAINT'
_computing_molecular_graphics Olex2
_computing_publication_material Olex2
_computing_structure_refinement 'SHELXL-2014/7 (Sheldrick, 2014)'
_computing_structure_solution XT
_diffrn_ambient_temperature 90(2)
_diffrn_detector 'Bruker APEX2 area detector'
_diffrn_detector_area_resol_mean 7.9
_diffrn_detector_type 'Bruker-Nonius APEXII CCD area detector'
_diffrn_measured_fraction_theta_full 0.999
_diffrn_measured_fraction_theta_max 0.994
_diffrn_measurement_device_type 'Bruker APEX-II CCD'
_diffrn_measurement_method '\f and \w scans'
_diffrn_radiation_monochromator 'TRIUMPH curved-crystal'
_diffrn_radiation_type MoK\a
_diffrn_radiation_wavelength 0.71073
_diffrn_reflns_av_R_equivalents 0.0265
_diffrn_reflns_av_unetI/netI 0.0260
_diffrn_reflns_Laue_measured_fraction_full 0.999
_diffrn_reflns_Laue_measured_fraction_max 0.994
_diffrn_reflns_limit_h_max 8
_diffrn_reflns_limit_h_min -8
_diffrn_reflns_limit_k_max 13
_diffrn_reflns_limit_k_min -13
_diffrn_reflns_limit_l_max 17
_diffrn_reflns_limit_l_min -17
_diffrn_reflns_number 13540
_diffrn_reflns_point_group_measured_fraction_full 1.000
_diffrn_reflns_point_group_measured_fraction_max 0.992
_diffrn_reflns_theta_full 25.242
_diffrn_reflns_theta_max 30.026
_diffrn_reflns_theta_min 2.698
_diffrn_source 'sealed X-ray tube'
_exptl_absorpt_coefficient_mu 0.811
_exptl_absorpt_correction_T_max 0.953
_exptl_absorpt_correction_T_min 0.750
_exptl_absorpt_correction_type multi-scan
_exptl_crystal_colour colourless
_exptl_crystal_density_diffrn 1.496
_exptl_crystal_description plate
_exptl_crystal_F_000 316
_exptl_crystal_size_max 0.26
_exptl_crystal_size_mid 0.10
_exptl_crystal_size_min 0.06
_refine_diff_density_max 0.319
_refine_diff_density_min -0.209
_refine_diff_density_rms 0.044
_refine_ls_abs_structure_details
;
 Flack x determined using 1784 quotients [(I+)-(I-)]/[(I+)+(I-)]
 (Parsons, Flack and Wagner, Acta Cryst. B69 (2013) 249-259).
;
_refine_ls_abs_structure_Flack 0.021(19)
_refine_ls_extinction_method none
_refine_ls_goodness_of_fit_ref 1.037
_refine_ls_hydrogen_treatment mixed
_refine_ls_matrix_type full
_refine_ls_number_parameters 156
_refine_ls_number_reflns 3946
_refine_ls_number_restraints 1
_refine_ls_restrained_S_all 1.037
_refine_ls_R_factor_all 0.0201
_refine_ls_R_factor_gt 0.0191
_refine_ls_shift/su_max 0.000
_refine_ls_shift/su_mean 0.000
_refine_ls_structure_factor_coef Fsqd
_refine_ls_weighting_details 'w=1/[\s^2^(Fo^2^)+(0.0221P)^2^+0.1040P] where P=(Fo^2^+2Fc^2^)/3'
_refine_ls_weighting_scheme calc
_refine_ls_wR_factor_gt 0.0465
_refine_ls_wR_factor_ref 0.0471
_reflns_Friedel_coverage 0.892
_reflns_Friedel_fraction_full 1.000
_reflns_Friedel_fraction_max 0.990
_reflns_number_gt 3852
_reflns_number_total 3946
_reflns_threshold_expression 'I > 2\s(I)'
_cod_data_source_file np0c00921_si_004.cif
_cod_data_source_block ra098
_cod_original_sg_symbol_H-M 'P 21'
_cod_database_code 1559434
_shelx_shelxl_version_number 2014/7
_shelx_space_group_comment
;
The symmetry employed for this shelxl refinement is uniquely defined
by the following loop, which should always be used as a source of
symmetry information in preference to the above space-group names.
They are only intended as comments.
;

loop_
_space_group_symop_operation_xyz
'x, y, z'
'-x, y+1/2, -z'

loop_
_atom_site_label
_atom_site_type_symbol
_atom_site_fract_x
_atom_site_fract_y
_atom_site_fract_z
_atom_site_U_iso_or_equiv
_atom_site_adp_type
_atom_site_occupancy
_atom_site_site_symmetry_order
_atom_site_calc_flag
_atom_site_refinement_flags_posn
_atom_site_refinement_flags_adp
_atom_site_refinement_flags_occupancy
_atom_site_disorder_assembly
_atom_site_disorder_group
Cl1 Cl 0.72078(7) 0.64899(4) 0.02895(4) 0.01883(9) Uani 1 1 d . . . . .
Cl2 Cl 0.27068(9) 0.57643(5) -0.10802(4) 0.02274(10) Uani 1 1 d . . . . .
Cl3 Cl 0.29282(7) 0.77686(4) 0.06687(4) 0.01814(9) Uani 1 1 d . . . . .
S1 S 0.69694(7) 0.30397(3) 0.49454(3) 0.01223(8) Uani 1 1 d . . . . .
O1 O 0.5168(2) 0.22318(13) 0.54003(11) 0.0173(2) Uani 1 1 d . . . . .
N1 N 0.0173(3) 0.34800(18) 0.27630(15) 0.0226(3) Uani 1 1 d . . . . .
N2 N 0.5786(3) 0.43629(14) 0.41714(12) 0.0136(3) Uani 1 1 d . . . . .
H2 H 0.525(4) 0.511(3) 0.445(2) 0.021(6) Uiso 1 1 d . . . . .
C1 C 0.2152(3) 0.37089(17) 0.28856(15) 0.0154(3) Uani 1 1 d . . . . .
C2 C 0.4709(3) 0.40579(16) 0.30259(14) 0.0130(3) Uani 1 1 d . . . . .
H2A H 0.547(4) 0.323(2) 0.279(2) 0.017(6) Uiso 1 1 d . . . . .
C3 C 0.5032(3) 0.52922(17) 0.22806(15) 0.0131(3) Uani 1 1 d . . . . .
H3A H 0.4337 0.6134 0.2540 0.016 Uiso 1 1 calc R U . . .
H3B H 0.6735 0.5463 0.2338 0.016 Uiso 1 1 calc R U . . .
C4 C 0.3863(3) 0.50195(16) 0.10771(14) 0.0140(3) Uani 1 1 d . . . . .
H4A H 0.4528 0.4158 0.0834 0.017 Uiso 1 1 calc R U . . .
H4B H 0.2157 0.4865 0.1027 0.017 Uiso 1 1 calc R U . . .
C5 C 0.4173(3) 0.61885(16) 0.02918(14) 0.0138(3) Uani 1 1 d . . . . .
C6 C 0.8640(3) 0.40299(16) 0.61325(14) 0.0128(3) Uani 1 1 d . . . . .
C7 C 1.0206(3) 0.50907(19) 0.57188(16) 0.0190(3) Uani 1 1 d . . . . .
H7A H 1.1093 0.4633 0.5229 0.029 Uiso 1 1 calc R U . . .
H7B H 1.1307 0.5494 0.6349 0.029 Uiso 1 1 calc R U . . .
H7C H 0.9222 0.5825 0.5313 0.029 Uiso 1 1 calc R U . . .
C8 C 0.6936(3) 0.47117(18) 0.67642(16) 0.0164(3) Uani 1 1 d . . . . .
H8A H 0.6042 0.5440 0.6308 0.025 Uiso 1 1 calc R U . . .
H8B H 0.7831 0.5118 0.7450 0.025 Uiso 1 1 calc R U . . .
H8C H 0.5845 0.4013 0.6939 0.025 Uiso 1 1 calc R U . . .
C9 C 1.0156(3) 0.29146(18) 0.68318(15) 0.0171(3) Uani 1 1 d . . . . .
H9A H 0.9134 0.2181 0.7014 0.026 Uiso 1 1 calc R U . . .
H9B H 1.1046 0.3333 0.7514 0.026 Uiso 1 1 calc R U . . .
H9C H 1.1254 0.2519 0.6413 0.026 Uiso 1 1 calc R U . . .

loop_
_atom_site_aniso_label
_atom_site_aniso_U_11
_atom_site_aniso_U_22
_atom_site_aniso_U_33
_atom_site_aniso_U_23
_atom_site_aniso_U_13
_atom_site_aniso_U_12
Cl1 0.01653(18) 0.01875(18) 0.0224(2) 0.00439(15) 0.00685(15) 0.00079(14)
Cl2 0.0301(2) 0.0223(2) 0.0132(2) 0.00029(15) -0.00139(16) -0.00134(16)
Cl3 0.02220(19) 0.01186(17) 0.0214(2) 0.00233(14) 0.00695(16) 0.00357(14)
S1 0.01594(17) 0.00710(15) 0.01311(18) 0.00075(13) 0.00184(14) 0.00089(12)
O1 0.0204(6) 0.0112(5) 0.0195(6) 0.0024(4) 0.0026(5) -0.0049(4)
N1 0.0209(8) 0.0234(7) 0.0240(9) 0.0004(6) 0.0056(7) -0.0020(6)
N2 0.0199(7) 0.0076(5) 0.0123(7) 0.0007(5) 0.0010(5) 0.0025(5)
C1 0.0204(8) 0.0114(7) 0.0145(8) 0.0011(6) 0.0038(6) 0.0002(6)
C2 0.0156(7) 0.0097(6) 0.0133(7) -0.0004(6) 0.0025(6) 0.0004(5)
C3 0.0157(7) 0.0103(6) 0.0127(8) 0.0007(5) 0.0019(6) -0.0012(5)
C4 0.0177(7) 0.0104(7) 0.0135(8) -0.0002(6) 0.0022(6) -0.0020(6)
C5 0.0151(7) 0.0119(7) 0.0139(8) -0.0007(5) 0.0016(6) 0.0003(5)
C6 0.0144(7) 0.0101(6) 0.0130(7) 0.0007(6) 0.0009(6) -0.0005(5)
C7 0.0186(8) 0.0178(8) 0.0197(9) 0.0028(6) 0.0019(7) -0.0064(6)
C8 0.0183(8) 0.0148(7) 0.0160(8) -0.0017(6) 0.0034(6) 0.0013(6)
C9 0.0178(7) 0.0144(7) 0.0175(8) 0.0019(6) 0.0002(6) 0.0017(6)

loop_
_atom_type_symbol
_atom_type_description
_atom_type_scat_dispersion_real
_atom_type_scat_dispersion_imag
_atom_type_scat_source
C C 0.0033 0.0016 'International Tables Vol C Tables 4.2.6.8 and 6.1.1.4'
H H 0.0000 0.0000 'International Tables Vol C Tables 4.2.6.8 and 6.1.1.4'
Cl Cl 0.1484 0.1585 'International Tables Vol C Tables 4.2.6.8 and 6.1.1.4'
N N 0.0061 0.0033 'International Tables Vol C Tables 4.2.6.8 and 6.1.1.4'
O O 0.0106 0.0060 'International Tables Vol C Tables 4.2.6.8 and 6.1.1.4'
S S 0.1246 0.1234 'International Tables Vol C Tables 4.2.6.8 and 6.1.1.4'

loop_
_geom_angle_atom_site_label_1
_geom_angle_atom_site_label_2
_geom_angle_atom_site_label_3
_geom_angle
_geom_angle_site_symmetry_1
_geom_angle_site_symmetry_3
_geom_angle_publ_flag
O1 S1 N2 112.32(7) . . ?
O1 S1 C6 105.02(7) . . ?
N2 S1 C6 98.43(7) . . ?
C2 N2 S1 116.71(11) . . ?
C2 N2 H2 115.3(16) . . ?
S1 N2 H2 122.9(16) . . ?
N1 C1 C2 177.90(18) . . ?
N2 C2 C1 111.78(14) . . ?
N2 C2 C3 110.27(13) . . ?
C1 C2 C3 110.27(13) . . ?
N2 C2 H2A 108.7(14) . . ?
C1 C2 H2A 106.2(13) . . ?
C3 C2 H2A 109.5(13) . . ?
C4 C3 C2 111.54(13) . . ?
C4 C3 H3A 109.3 . . ?
C2 C3 H3A 109.3 . . ?
C4 C3 H3B 109.3 . . ?
C2 C3 H3B 109.3 . . ?
H3A C3 H3B 108.0 . . ?
C5 C4 C3 114.10(13) . . ?
C5 C4 H4A 108.7 . . ?
C3 C4 H4A 108.7 . . ?
C5 C4 H4B 108.7 . . ?
C3 C4 H4B 108.7 . . ?
H4A C4 H4B 107.6 . . ?
C4 C5 Cl2 110.01(11) . . ?
C4 C5 Cl1 111.71(12) . . ?
Cl2 C5 Cl1 108.03(9) . . ?
C4 C5 Cl3 110.82(11) . . ?
Cl2 C5 Cl3 107.85(9) . . ?
Cl1 C5 Cl3 108.28(9) . . ?
C7 C6 C8 112.14(14) . . ?
C7 C6 C9 110.39(14) . . ?
C8 C6 C9 111.53(14) . . ?
C7 C6 S1 109.21(12) . . ?
C8 C6 S1 109.95(11) . . ?
C9 C6 S1 103.24(11) . . ?
C6 C7 H7A 109.5 . . ?
C6 C7 H7B 109.5 . . ?
H7A C7 H7B 109.5 . . ?
C6 C7 H7C 109.5 . . ?
H7A C7 H7C 109.5 . . ?
H7B C7 H7C 109.5 . . ?
C6 C8 H8A 109.5 . . ?
C6 C8 H8B 109.5 . . ?
H8A C8 H8B 109.5 . . ?
C6 C8 H8C 109.5 . . ?
H8A C8 H8C 109.5 . . ?
H8B C8 H8C 109.5 . . ?
C6 C9 H9A 109.5 . . ?
C6 C9 H9B 109.5 . . ?
H9A C9 H9B 109.5 . . ?
C6 C9 H9C 109.5 . . ?
H9A C9 H9C 109.5 . . ?
H9B C9 H9C 109.5 . . ?

loop_
_geom_bond_atom_site_label_1
_geom_bond_atom_site_label_2
_geom_bond_distance
_geom_bond_site_symmetry_2
_geom_bond_publ_flag
Cl1 C5 1.7860(17) . ?
Cl2 C5 1.7818(18) . ?
Cl3 C5 1.7909(16) . ?
S1 O1 1.5056(12) . ?
S1 N2 1.6572(15) . ?
S1 C6 1.8490(17) . ?
N1 C1 1.148(2) . ?
N2 C2 1.456(2) . ?
N2 H2 0.88(3) . ?
C1 C2 1.496(2) . ?
C2 C3 1.543(2) . ?
C2 H2A 0.99(2) . ?
C3 C4 1.526(2) . ?
C3 H3A 0.9900 . ?
C3 H3B 0.9900 . ?
C4 C5 1.525(2) . ?
C4 H4A 0.9900 . ?
C4 H4B 0.9900 . ?
C6 C7 1.527(2) . ?
C6 C8 1.533(2) . ?
C6 C9 1.537(2) . ?
C7 H7A 0.9800 . ?
C7 H7B 0.9800 . ?
C7 H7C 0.9800 . ?
C8 H8A 0.9800 . ?
C8 H8B 0.9800 . ?
C8 H8C 0.9800 . ?
C9 H9A 0.9800 . ?
C9 H9B 0.9800 . ?
C9 H9C 0.9800 . ?

loop_
_geom_hbond_atom_site_label_D
_geom_hbond_atom_site_label_H
_geom_hbond_atom_site_label_A
_geom_hbond_distance_DH
_geom_hbond_distance_HA
_geom_hbond_distance_DA
_geom_hbond_angle_DHA
_geom_hbond_site_symmetry_A
N2 H2 O1 0.88(3) 2.08(3) 2.8945(18) 154(2) 2_656

loop_
_geom_torsion_atom_site_label_1
_geom_torsion_atom_site_label_2
_geom_torsion_atom_site_label_3
_geom_torsion_atom_site_label_4
_geom_torsion
_geom_torsion_site_symmetry_1
_geom_torsion_site_symmetry_2
_geom_torsion_site_symmetry_3
_geom_torsion_site_symmetry_4
_geom_torsion_publ_flag
O1 S1 N2 C2 -83.06(13) . . . . ?
C6 S1 N2 C2 166.81(12) . . . . ?
S1 N2 C2 C1 90.53(14) . . . . ?
S1 N2 C2 C3 -146.43(12) . . . . ?
N2 C2 C3 C4 -178.47(13) . . . . ?
C1 C2 C3 C4 -54.55(18) . . . . ?
C2 C3 C4 C5 -178.53(13) . . . . ?
C3 C4 C5 Cl2 -179.23(11) . . . . ?
C3 C4 C5 Cl1 60.80(16) . . . . ?
C3 C4 C5 Cl3 -60.05(17) . . . . ?
O1 S1 C6 C7 -169.43(11) . . . . ?
N2 S1 C6 C7 -53.50(12) . . . . ?
O1 S1 C6 C8 -45.99(13) . . . . ?
N2 S1 C6 C8 69.95(12) . . . . ?
O1 S1 C6 C9 73.12(12) . . . . ?
N2 S1 C6 C9 -170.95(11) . . . . ?
